data_7115931
loop_
_publ_author_name
'Hong, Xiaohu'
'Wang, Hao'
'Liu, Bingxin'
'Xu, Bin'

_publ_section_title
;
 Ruthenium-catalyzed double-fold C--H tertiary alkoxycarbonylation of
 arenes using di-tert-butyl dicarbonate
;
_journal_coden_ASTM CHCOFS
_journal_issue 91
_journal_name_full
;
 Chemical Communications (Cambridge, United Kingdom)
;
_journal_page_first 14129
_journal_page_last 14132
_journal_paper_doi 10.1039/c4cc05173d
_journal_volume 50
_journal_year 2014
_chemical_formula_sum 'C19 H24 N2 O4'
_chemical_formula_weight 344.40
_space_group_IT_number 19
_symmetry_cell_setting orthorhombic
_symmetry_space_group_name_Hall 'P 2ac 2ab'
_symmetry_space_group_name_H-M 'P 21 21 21'
_atom_sites_solution_hydrogens geom
_atom_sites_solution_primary direct
_atom_sites_solution_secondary difmap
_audit_creation_method SHELXL-97
_cell_angle_alpha 90.000(5)
_cell_angle_beta 90.000(5)
_cell_angle_gamma 90.000(5)
_cell_formula_units_Z 4
_cell_length_a 8.088(5)
_cell_length_b 12.766(5)
_cell_length_c 19.413(5)
_cell_measurement_temperature 293(2)
_cell_volume 2004.4(16)
_computing_structure_refinement 'SHELXL-97 (Sheldrick, 1997)'
_diffrn_ambient_temperature 293(2)
_diffrn_detector_area_resol_mean 10
_diffrn_measured_fraction_theta_full 0.995
_diffrn_measured_fraction_theta_max 0.995
_diffrn_measurement_method /w
_diffrn_radiation_monochromator graphite
_diffrn_radiation_source 'fine-focus sealed tube'
_diffrn_radiation_type MoK\a
_diffrn_radiation_wavelength 0.71073
_diffrn_reflns_av_R_equivalents 0.0277
_diffrn_reflns_av_sigmaI/netI 0.0311
_diffrn_reflns_limit_h_max 9
_diffrn_reflns_limit_h_min -10
_diffrn_reflns_limit_k_max 16
_diffrn_reflns_limit_k_min -16
_diffrn_reflns_limit_l_max 16
_diffrn_reflns_limit_l_min -25
_diffrn_reflns_number 12466
_diffrn_reflns_theta_full 27.52
_diffrn_reflns_theta_max 27.52
_diffrn_reflns_theta_min 1.91
_diffrn_standards_decay_% 0
_diffrn_standards_interval_count 0
_diffrn_standards_interval_time 0
_diffrn_standards_number 0
_exptl_absorpt_coefficient_mu 0.080
_exptl_crystal_density_diffrn 1.141
_exptl_crystal_density_method 'not measured'
_exptl_crystal_F_000 736
_refine_diff_density_max 0.158
_refine_diff_density_min -0.171
_refine_diff_density_rms 0.029
_refine_ls_abs_structure_details 'Flack H D (1983), Acta Cryst. A39, 876-881'
_refine_ls_abs_structure_Flack -0.6(12)
_refine_ls_extinction_coef 0.077(4)
_refine_ls_extinction_expression Fc^*^=kFc[1+0.001xFc^2^\l^3^/sin(2\q)]^-1/4^
_refine_ls_extinction_method SHELXL
_refine_ls_goodness_of_fit_ref 1.022
_refine_ls_hydrogen_treatment constr
_refine_ls_matrix_type full
_refine_ls_number_parameters 227
_refine_ls_number_reflns 4532
_refine_ls_number_restraints 0
_refine_ls_restrained_S_all 1.022
_refine_ls_R_factor_all 0.0641
_refine_ls_R_factor_gt 0.0427
_refine_ls_shift/su_max 0.000
_refine_ls_shift/su_mean 0.000
_refine_ls_structure_factor_coef Fsqd
_refine_ls_weighting_details 'calc w=1/[\s^2^(Fo^2^)+(0.0651P)^2^+0.1084P] where P=(Fo^2^+2Fc^2^)/3'
_refine_ls_weighting_scheme calc
_refine_ls_wR_factor_gt 0.1112
_refine_ls_wR_factor_ref 0.1248
_reflns_number_gt 3254
_reflns_number_total 4532
_reflns_threshold_expression >2sigma(I)
_cod_data_source_file c4cc05173d2.cif
_cod_data_source_block hxh-5-72-3
_cod_original_sg_symbol_H-M 'P 212121'
_cod_database_code 7115931

loop_
_symmetry_equiv_pos_as_xyz
'x, y, z'
'-x+1/2, -y, z+1/2'
'x+1/2, -y+1/2, -z'
'-x, y+1/2, -z+1/2'

loop_
_atom_site_label
_atom_site_type_symbol
_atom_site_fract_x
_atom_site_fract_y
_atom_site_fract_z
_atom_site_U_iso_or_equiv
_atom_site_adp_type
_atom_site_occupancy
_atom_site_symmetry_multiplicity
_atom_site_calc_flag
_atom_site_refinement_flags
O11 O 0.33392(15) -0.01059(9) 0.00511(7) 0.0633(4) Uani 1 1 d .
O21 O 0.85229(17) 0.13886(9) 0.17000(6) 0.0597(4) Uani 1 1 d .
O12 O 0.5033(2) -0.09626(11) -0.06735(8) 0.0796(4) Uani 1 1 d .
C1 C 0.6325(2) 0.09213(12) 0.05508(9) 0.0491(4) Uani 1 1 d .
N1 N 0.57193(18) 0.03309(12) 0.11207(8) 0.0556(4) Uani 1 1 d .
C6 C 0.5946(2) 0.05937(13) -0.01180(9) 0.0507(4) Uani 1 1 d .
O22 O 0.7798(3) 0.30702(13) 0.15380(10) 0.1258(9) Uani 1 1 d .
C2 C 0.7287(3) 0.18097(13) 0.06595(10) 0.0596(5) Uani 1 1 d .
C22 C 0.9182(3) 0.14929(15) 0.24097(10) 0.0652(5) Uani 1 1 d .
C11 C 0.4750(2) -0.02659(13) -0.02726(9) 0.0505(4) Uani 1 1 d .
C5 C 0.6628(3) 0.11331(16) -0.06707(10) 0.0678(5) Uani 1 1 d .
H5 H 0.6455 0.0890 -0.1116 0.081 Uiso 1 1 calc R
C12 C 0.1881(2) -0.08088(16) -0.00411(13) 0.0739(6) Uani 1 1 d .
C7 C 0.6056(3) -0.06903(17) 0.12578(13) 0.0755(6) Uani 1 1 d .
H7 H 0.6679 -0.1147 0.0990 0.091 Uiso 1 1 calc R
N2 N 0.4778(3) 0.07854(19) 0.16131(10) 0.0912(6) Uani 1 1 d .
C21 C 0.7852(3) 0.21752(15) 0.13515(12) 0.0729(6) Uani 1 1 d .
C23 C 0.9707(3) 0.03861(17) 0.25662(12) 0.0814(7) Uani 1 1 d .
H23A H 1.0559 0.0178 0.2250 0.122 Uiso 1 1 calc R
H23B H 0.8775 -0.0074 0.2519 0.122 Uiso 1 1 calc R
H23C H 1.0122 0.0349 0.3029 0.122 Uiso 1 1 calc R
C4 C 0.7557(3) 0.2022(2) -0.05670(12) 0.0860(7) Uani 1 1 d .
H4 H 0.7987 0.2385 -0.0942 0.103 Uiso 1 1 calc R
C3 C 0.7848(3) 0.23706(17) 0.00899(13) 0.0829(7) Uani 1 1 d .
H3 H 0.8429 0.2991 0.0156 0.100 Uiso 1 1 calc R
C8 C 0.5306(4) -0.0907(3) 0.18595(17) 0.1090(11) Uani 1 1 d .
H8 H 0.5318 -0.1542 0.2094 0.131 Uiso 1 1 calc R
C25 C 1.0679(4) 0.2204(2) 0.23956(17) 0.1173(12) Uani 1 1 d .
H25A H 1.1475 0.1934 0.2074 0.176 Uiso 1 1 calc R
H25B H 1.1163 0.2233 0.2847 0.176 Uiso 1 1 calc R
H25C H 1.0349 0.2894 0.2257 0.176 Uiso 1 1 calc R
C13 C 0.2341(4) -0.1901(2) 0.01774(19) 0.1179(11) Uani 1 1 d .
H13A H 0.3103 -0.2194 -0.0149 0.177 Uiso 1 1 calc R
H13B H 0.1365 -0.2328 0.0197 0.177 Uiso 1 1 calc R
H13C H 0.2849 -0.1879 0.0624 0.177 Uiso 1 1 calc R
C14 C 0.1307(4) -0.0747(3) -0.07741(18) 0.1352(13) Uani 1 1 d .
H14A H 0.2118 -0.1063 -0.1070 0.203 Uiso 1 1 calc R
H14B H 0.1159 -0.0026 -0.0901 0.203 Uiso 1 1 calc R
H14C H 0.0276 -0.1113 -0.0821 0.203 Uiso 1 1 calc R
C9 C 0.4533(4) -0.0019(4) 0.20542(14) 0.1171(12) Uani 1 1 d .
H9 H 0.3896 0.0035 0.2452 0.141 Uiso 1 1 calc R
C24 C 0.7840(5) 0.1852(3) 0.28879(13) 0.1300(14) Uani 1 1 d .
H24A H 0.7531 0.2557 0.2775 0.195 Uiso 1 1 calc R
H24B H 0.8233 0.1826 0.3354 0.195 Uiso 1 1 calc R
H24C H 0.6896 0.1401 0.2841 0.195 Uiso 1 1 calc R
C15 C 0.0667(4) -0.0335(4) 0.0454(3) 0.1653(18) Uani 1 1 d .
H15A H 0.1088 -0.0394 0.0915 0.248 Uiso 1 1 calc R
H15B H -0.0369 -0.0699 0.0421 0.248 Uiso 1 1 calc R
H15C H 0.0506 0.0391 0.0342 0.248 Uiso 1 1 calc R

loop_
_atom_site_aniso_label
_atom_site_aniso_U_11
_atom_site_aniso_U_22
_atom_site_aniso_U_33
_atom_site_aniso_U_23
_atom_site_aniso_U_13
_atom_site_aniso_U_12
O11 0.0515(7) 0.0589(7) 0.0795(9) -0.0099(7) 0.0077(6) -0.0050(6)
O21 0.0729(8) 0.0535(7) 0.0526(7) 0.0009(6) -0.0109(6) 0.0053(6)
O12 0.0852(10) 0.0685(8) 0.0850(10) -0.0222(8) 0.0195(8) -0.0080(8)
C1 0.0513(9) 0.0452(8) 0.0508(9) 0.0058(8) -0.0015(7) 0.0037(7)
N1 0.0518(8) 0.0632(9) 0.0518(8) 0.0077(7) 0.0028(7) -0.0007(7)
C6 0.0507(9) 0.0482(8) 0.0532(10) 0.0053(8) -0.0013(7) 0.0001(7)
O22 0.209(2) 0.0549(8) 0.1141(14) -0.0133(9) -0.0752(16) 0.0214(11)
C2 0.0707(12) 0.0481(9) 0.0601(11) 0.0082(8) -0.0143(9) -0.0021(8)
C22 0.0769(13) 0.0669(11) 0.0517(11) -0.0044(9) -0.0113(10) 0.0064(10)
C11 0.0550(10) 0.0462(8) 0.0504(9) 0.0011(8) 0.0023(7) 0.0020(8)
C5 0.0723(12) 0.0791(12) 0.0519(10) 0.0095(10) -0.0009(9) -0.0154(11)
C12 0.0560(11) 0.0725(13) 0.0933(15) -0.0059(11) 0.0017(11) -0.0153(10)
C7 0.0734(14) 0.0638(12) 0.0892(15) 0.0303(12) -0.0059(11) -0.0078(11)
N2 0.0736(12) 0.1333(18) 0.0669(11) 0.0021(12) 0.0146(9) 0.0140(12)
C21 0.0940(16) 0.0523(10) 0.0723(13) 0.0010(9) -0.0231(12) 0.0028(11)
C23 0.0987(17) 0.0810(14) 0.0644(13) 0.0110(11) -0.0125(12) 0.0155(13)
C4 0.0957(17) 0.0943(16) 0.0681(14) 0.0288(13) -0.0112(13) -0.0400(13)
C3 0.1007(18) 0.0644(12) 0.0837(16) 0.0250(11) -0.0260(14) -0.0319(12)
C8 0.0845(19) 0.130(2) 0.113(2) 0.069(2) -0.0148(16) -0.0318(18)
C25 0.138(3) 0.1090(19) 0.105(2) 0.0226(17) -0.060(2) -0.0451(19)
C13 0.097(2) 0.0925(18) 0.164(3) 0.037(2) -0.006(2) -0.0413(16)
C14 0.101(2) 0.174(3) 0.131(3) 0.018(2) -0.054(2) -0.047(2)
C9 0.0742(17) 0.212(4) 0.0650(15) 0.038(2) 0.0112(12) -0.013(2)
C24 0.134(3) 0.190(4) 0.0660(16) -0.0290(19) -0.0108(16) 0.068(3)
C15 0.0729(18) 0.188(3) 0.235(5) -0.085(3) 0.065(2) -0.035(2)

loop_
_atom_type_symbol
_atom_type_description
_atom_type_scat_dispersion_real
_atom_type_scat_dispersion_imag
_atom_type_scat_source
C C 0.0033 0.0016 'International Tables Vol C Tables 4.2.6.8 and 6.1.1.4'
H H 0.0000 0.0000 'International Tables Vol C Tables 4.2.6.8 and 6.1.1.4'
N N 0.0061 0.0033 'International Tables Vol C Tables 4.2.6.8 and 6.1.1.4'
O O 0.0106 0.0060 'International Tables Vol C Tables 4.2.6.8 and 6.1.1.4'

loop_
_geom_angle_atom_site_label_1
_geom_angle_atom_site_label_2
_geom_angle_atom_site_label_3
_geom_angle
C11 O11 C12 122.24(15)
C21 O21 C22 123.55(15)
C2 C1 C6 120.48(15)
C2 C1 N1 120.36(16)
C6 C1 N1 119.16(15)
N2 N1 C7 112.71(18)
N2 N1 C1 121.00(16)
C7 N1 C1 126.20(17)
C5 C6 C1 118.82(16)
C5 C6 C11 117.80(16)
C1 C6 C11 123.25(15)
C1 C2 C3 118.72(18)
C1 C2 C21 124.20(17)
C3 C2 C21 116.98(18)
O21 C22 C24 110.02(19)
O21 C22 C23 101.79(15)
C24 C22 C23 111.5(2)
O21 C22 C25 108.93(18)
C24 C22 C25 114.0(2)
C23 C22 C25 109.9(2)
O12 C11 O11 125.98(17)
O12 C11 C6 123.31(16)
O11 C11 C6 110.56(14)
C4 C5 C6 120.84(19)
C4 C5 H5 119.6
C6 C5 H5 119.6
O11 C12 C14 109.1(2)
O11 C12 C15 101.41(19)
C14 C12 C15 112.6(3)
O11 C12 C13 109.15(18)
C14 C12 C13 113.1(3)
C15 C12 C13 110.8(3)
C8 C7 N1 106.1(3)
C8 C7 H7 126.9
N1 C7 H7 126.9
C9 N2 N1 101.8(2)
O22 C21 O21 125.6(2)
O22 C21 C2 123.91(19)
O21 C21 C2 110.33(16)
C22 C23 H23A 109.5
C22 C23 H23B 109.5
H23A C23 H23B 109.5
C22 C23 H23C 109.5
H23A C23 H23C 109.5
H23B C23 H23C 109.5
C3 C4 C5 119.86(19)
C3 C4 H4 120.1
C5 C4 H4 120.1
C4 C3 C2 121.01(19)
C4 C3 H3 119.5
C2 C3 H3 119.5
C7 C8 C9 106.2(2)
C7 C8 H8 126.9
C9 C8 H8 126.9
C22 C25 H25A 109.5
C22 C25 H25B 109.5
H25A C25 H25B 109.5
C22 C25 H25C 109.5
H25A C25 H25C 109.5
H25B C25 H25C 109.5
C12 C13 H13A 109.5
C12 C13 H13B 109.5
H13A C13 H13B 109.5
C12 C13 H13C 109.5
H13A C13 H13C 109.5
H13B C13 H13C 109.5
C12 C14 H14A 109.5
C12 C14 H14B 109.5
H14A C14 H14B 109.5
C12 C14 H14C 109.5
H14A C14 H14C 109.5
H14B C14 H14C 109.5
C8 C9 N2 113.2(2)
C8 C9 H9 123.4
N2 C9 H9 123.4
C22 C24 H24A 109.5
C22 C24 H24B 109.5
H24A C24 H24B 109.5
C22 C24 H24C 109.5
H24A C24 H24C 109.5
H24B C24 H24C 109.5
C12 C15 H15A 109.5
C12 C15 H15B 109.5
H15A C15 H15B 109.5
C12 C15 H15C 109.5
H15A C15 H15C 109.5
H15B C15 H15C 109.5

loop_
_geom_bond_atom_site_label_1
_geom_bond_atom_site_label_2
_geom_bond_distance
O11 C11 1.318(2)
O11 C12 1.493(2)
O21 C21 1.327(2)
O21 C22 1.483(2)
O12 C11 1.204(2)
C1 C2 1.391(2)
C1 C6 1.398(2)
C1 N1 1.426(2)
N1 N2 1.353(2)
N1 C7 1.358(3)
C6 C5 1.389(3)
C6 C11 1.494(2)
O22 C21 1.199(2)
C2 C3 1.393(3)
C2 C21 1.494(3)
C22 C24 1.500(4)
C22 C23 1.506(3)
C22 C25 1.514(4)
C5 C4 1.375(3)
C5 H5 0.9300
C12 C14 1.499(4)
C12 C15 1.501(4)
C12 C13 1.504(4)
C7 C8 1.345(4)
C7 H7 0.9300
N2 C9 1.351(4)
C23 H23A 0.9600
C23 H23B 0.9600
C23 H23C 0.9600
C4 C3 1.371(4)
C4 H4 0.9300
C3 H3 0.9300
C8 C9 1.349(4)
C8 H8 0.9300
C25 H25A 0.9600
C25 H25B 0.9600
C25 H25C 0.9600
C13 H13A 0.9600
C13 H13B 0.9600
C13 H13C 0.9600
C14 H14A 0.9600
C14 H14B 0.9600
C14 H14C 0.9600
C9 H9 0.9300
C24 H24A 0.9600
C24 H24B 0.9600
C24 H24C 0.9600
C15 H15A 0.9600
C15 H15B 0.9600
C15 H15C 0.9600
